data_4089200
loop_
_publ_author_name
'Congrave, Daniel G.'
'Hsu, Yu-ting'
'Batsanov, Andrei S.'
'Beeby, Andrew'
'Bryce, Martin R.'

_publ_section_title
;
 Synthesis, Diastereomer Separation, and Optoelectronic and Structural
 Properties of Dinuclear Cyclometalated Iridium(III) Complexes with
 Bridging Diarylhydrazide Ligands
;
_journal_issue 5
_journal_name_full Organometallics
_journal_page_first 981
_journal_paper_doi 10.1021/acs.organomet.6b00887
_journal_volume 36
_journal_year 2017
_chemical_formula_moiety 'C62 H38 F12 Ir2 N6 O2'
_chemical_formula_sum 'C62 H38 F12 Ir2 N6 O2'
_chemical_formula_weight 1511.38
_space_group_crystal_system monoclinic
_space_group_IT_number 15
_space_group_name_Hall '-C 2yc'
_space_group_name_H-M_alt 'C 1 2/c 1'
_atom_sites_solution_hydrogens geom
_atom_sites_solution_primary direct
_atom_sites_solution_secondary difmap
_audit_creation_date 2015-07-01
_audit_creation_method
;
Olex2 1.2-beta
(compiled 2015.01.26 svn.r3150 for OlexSys, GUI svn.r4998)
;
_cell_angle_alpha 90
_cell_angle_beta 96.0515(16)
_cell_angle_gamma 90
_cell_formula_units_Z 4
_cell_length_a 10.1462(5)
_cell_length_b 22.4652(11)
_cell_length_c 23.7388(12)
_cell_measurement_reflns_used 9912
_cell_measurement_temperature 120
_cell_measurement_theta_max 35.31
_cell_measurement_theta_min 2.30
_cell_volume 5380.8(5)
_computing_cell_refinement 'SAINT v8.34A (Bruker, 2013)'
_computing_data_collection 'APEX2 v.2013.4_1 (Bruker, 2013)'
_computing_data_reduction 'SAINT v8.34A (Bruker, 2013)'
_computing_molecular_graphics 'Olex2 (Dolomanov et al., 2009)'
_computing_publication_material 'Olex2 (Dolomanov et al., 2009)'
_computing_structure_refinement 'ShelXL 2014/7 multi-CPU version (Sheldrick, 2008)'
_computing_structure_solution 'ShelXS 2013/1 (Sheldrick, 2008)'
_diffrn_ambient_temperature 120
_diffrn_detector_type 'Bruker PHOTON 100 CMOS'
_diffrn_measured_fraction_theta_full 1.000
_diffrn_measured_fraction_theta_max 0.944
_diffrn_measurement_device '3-circle area detector diffractometer'
_diffrn_measurement_device_type 'Bruker D8 Venture'
_diffrn_measurement_method '\f and \w scans'
_diffrn_radiation_monochromator 'focusing mirrors'
_diffrn_radiation_probe x-ray
_diffrn_radiation_type MoK\a
_diffrn_radiation_wavelength 0.71073
_diffrn_reflns_av_R_equivalents 0.0263
_diffrn_reflns_av_unetI/netI 0.0204
_diffrn_reflns_Laue_measured_fraction_full 1.000
_diffrn_reflns_Laue_measured_fraction_max 0.944
_diffrn_reflns_limit_h_max 16
_diffrn_reflns_limit_h_min -16
_diffrn_reflns_limit_k_max 35
_diffrn_reflns_limit_k_min -34
_diffrn_reflns_limit_l_max 38
_diffrn_reflns_limit_l_min -38
_diffrn_reflns_number 72160
_diffrn_reflns_point_group_measured_fraction_full 1.000
_diffrn_reflns_point_group_measured_fraction_max 0.944
_diffrn_reflns_theta_full 32.500
_diffrn_reflns_theta_max 35.574
_diffrn_reflns_theta_min 2.213
_diffrn_source 'I\mS microsource'
_diffrn_standards_number 0
_exptl_absorpt_coefficient_mu 5.035
_exptl_absorpt_correction_T_max 0.8126
_exptl_absorpt_correction_T_min 0.3216
_exptl_absorpt_correction_type integration
_exptl_absorpt_process_details
;
SADABS-2014/4 (Bruker,2014/4) was used for absorption correction.
wR2(int) was 0.1421 before and 0.0463 after correction.
The Ratio of minimum to maximum transmission is 0.3958.
The \l/2 correction factor is Not present.
;
_exptl_crystal_colour yellow
_exptl_crystal_colour_primary yellow
_exptl_crystal_density_diffrn 1.866
_exptl_crystal_description lathe
_exptl_crystal_F_000 2920
_exptl_crystal_size_max 0.299
_exptl_crystal_size_mid 0.088
_exptl_crystal_size_min 0.086
_refine_diff_density_max 2.010
_refine_diff_density_min -1.627
_refine_diff_density_rms 0.125
_refine_ls_extinction_method none
_refine_ls_goodness_of_fit_ref 1.112
_refine_ls_hydrogen_treatment constr
_refine_ls_matrix_type full
_refine_ls_number_parameters 379
_refine_ls_number_reflns 11671
_refine_ls_number_restraints 0
_refine_ls_restrained_S_all 1.112
_refine_ls_R_factor_all 0.0297
_refine_ls_R_factor_gt 0.0229
_refine_ls_shift/su_max 0.001
_refine_ls_shift/su_mean 0.000
_refine_ls_structure_factor_coef Fsqd
_refine_ls_weighting_details 'w=1/[\s^2^(Fo^2^)+(0.0110P)^2^+16.0910P] where P=(Fo^2^+2Fc^2^)/3'
_refine_ls_weighting_scheme calc
_refine_ls_wR_factor_gt 0.0436
_refine_ls_wR_factor_ref 0.0453
_reflns_Friedel_coverage 0.000
_reflns_number_gt 10339
_reflns_number_total 11671
_reflns_threshold_expression 'I > 2\s(I)'
_cod_data_source_file om6b00887_si_002.cif
_cod_data_source_block 16b
_cod_depositor_comments
;
The following automatic conversions were performed:

data item '_diffrn_radiation_probe' value 'X-ray' was changed to
'x-ray' in accordance with the
/home/saulius/struct/COD-crude-data/automatic-downloads/DataCite-retrospective/ACS/depositions/lib/dictionaries/cif_core.dic
dictionary named 'cif_core.dic' version 2.4.2 last updated on
2011-04-26.

Automatic conversion script
Id: cif_fix_values 6909 2019-04-08 15:41:33Z antanas 
;
_cod_database_code 4089200
_shelx_space_group_comment
;
The symmetry employed for this shelxl refinement is uniquely defined
by the following loop, which should always be used as a source of
symmetry information in preference to the above space-group names.
They are only intended as comments.
;
_shelx_estimated_absorpt_t_max 0.671
_shelx_estimated_absorpt_t_min 0.314
_computing.bruker_data_scaling 'SADABS V2012/1 (Bruker AXS Inc.)'

_olex2_refinement_description
;
1. Fixed Uiso
 At 1.2 times of:
  All C(H) groups
2.a Aromatic/amide H refined with riding coordinates:
 C3(H3), C5(H5), C7(H7), C11(H11), C12(H12), C13(H13), C14(H14), C17(H17),
 C18(H18), C19(H19), C20(H20), C22(H22), C23(H23), C24(H24), C25(H25), C28(H28),
  C29(H29), C30(H30), C31(H31)
;
_shelx_shelxl_version_number 2014/7
_olex2_diffrn_ambient_temperature_device 'Oxford Cryosystems'
_olex2_submission_special_instructions 'No special instructions were received'

loop_
_space_group_symop_operation_xyz
'x, y, z'
'-x, y, -z+1/2'
'x+1/2, y+1/2, z'
'-x+1/2, y+1/2, -z+1/2'
'-x, -y, -z'
'x, -y, z-1/2'
'-x+1/2, -y+1/2, -z'
'x+1/2, -y+1/2, z-1/2'

loop_
_atom_site_label
_atom_site_type_symbol
_atom_site_fract_x
_atom_site_fract_y
_atom_site_fract_z
_atom_site_U_iso_or_equiv
_atom_site_adp_type
_atom_site_occupancy
_atom_site_site_symmetry_order
_atom_site_calc_flag
_atom_site_refinement_flags_posn
Ir Ir -0.01030(2) 0.12732(2) 0.14232(2) 0.01052(2) Uani 1 1 d .
F1 F 0.47972(14) 0.27039(6) 0.36609(7) 0.0338(3) Uani 1 1 d .
F2 F 0.65689(17) 0.22086(7) 0.39032(8) 0.0516(5) Uani 1 1 d .
F3 F 0.61605(17) 0.25250(7) 0.30595(7) 0.0442(4) Uani 1 1 d .
F4 F 0.5767(2) 0.00230(9) 0.40028(8) 0.0581(5) Uani 1 1 d .
F5 F 0.6351(3) -0.00640(10) 0.31973(10) 0.0804(8) Uani 1 1 d .
F6 F 0.4458(2) -0.03679(8) 0.33707(17) 0.1296(16) Uani 1 1 d .
O O 0.17685(12) 0.13230(6) 0.19328(5) 0.0144(2) Uani 1 1 d .
N1 N -0.05756(13) 0.12368(6) 0.22948(6) 0.0112(2) Uani 1 1 d .
N2 N -0.04486(15) 0.21644(7) 0.14137(6) 0.0137(3) Uani 1 1 d .
N3 N 0.01952(15) 0.03779(7) 0.13520(7) 0.0153(3) Uani 1 1 d .
C1 C 0.16812(15) 0.12729(7) 0.24650(7) 0.0111(2) Uani 1 1 d .
C2 C 0.29608(15) 0.12467(8) 0.28353(7) 0.0118(3) Uani 1 1 d .
C3 C 0.36437(17) 0.17596(8) 0.30083(8) 0.0150(3) Uani 1 1 d .
H3 H 0.3274 0.2138 0.2908 0.018 Uiso 1 1 calc R
C4 C 0.48679(17) 0.17212(8) 0.33277(8) 0.0149(3) Uani 1 1 d .
C5 C 0.54498(17) 0.11750(9) 0.34824(8) 0.0184(3) Uani 1 1 d .
H5 H 0.6291 0.1151 0.3698 0.022 Uiso 1 1 calc R
C6 C 0.47342(18) 0.06622(8) 0.33043(8) 0.0183(3) Uani 1 1 d .
C7 C 0.35163(18) 0.06933(8) 0.29796(8) 0.0172(3) Uani 1 1 d .
H7 H 0.3063 0.0339 0.2856 0.021 Uiso 1 1 calc R
C8 C 0.56017(19) 0.22831(9) 0.34923(9) 0.0218(4) Uani 1 1 d .
C9 C 0.5309(2) 0.00641(10) 0.34656(12) 0.0333(5) Uani 1 1 d .
C10 C -0.18193(16) 0.12929(8) 0.09248(7) 0.0130(3) Uani 1 1 d .
C11 C -0.25605(19) 0.08153(9) 0.06746(8) 0.0185(3) Uani 1 1 d .
H11 H -0.2277 0.0419 0.0759 0.022 Uiso 1 1 calc R
C12 C -0.3697(2) 0.09091(10) 0.03066(8) 0.0226(4) Uani 1 1 d .
H12 H -0.4180 0.0577 0.0146 0.027 Uiso 1 1 calc R
C13 C -0.41398(19) 0.14811(11) 0.01695(8) 0.0234(4) Uani 1 1 d .
H13 H -0.4916 0.1540 -0.0085 0.028 Uiso 1 1 calc R
C14 C -0.34385(19) 0.19646(9) 0.04072(8) 0.0201(3) Uani 1 1 d .
H14 H -0.3732 0.2358 0.0316 0.024 Uiso 1 1 calc R
C15 C -0.22968(17) 0.18715(8) 0.07817(7) 0.0148(3) Uani 1 1 d .
C16 C -0.15356(17) 0.23523(8) 0.10719(7) 0.0142(3) Uani 1 1 d .
C17 C -0.1839(2) 0.29563(9) 0.10341(9) 0.0213(4) Uani 1 1 d .
H17 H -0.2592 0.3087 0.0794 0.026 Uiso 1 1 calc R
C18 C -0.1049(2) 0.33663(9) 0.13444(10) 0.0278(4) Uani 1 1 d .
H18 H -0.1257 0.3778 0.1322 0.033 Uiso 1 1 calc R
C19 C 0.0057(2) 0.31669(9) 0.16909(10) 0.0275(4) Uani 1 1 d .
H19 H 0.0616 0.3440 0.1908 0.033 Uiso 1 1 calc R
C20 C 0.0324(2) 0.25645(8) 0.17127(9) 0.0201(3) Uani 1 1 d .
H20 H 0.1080 0.2428 0.1947 0.024 Uiso 1 1 calc R
C21 C 0.07534(17) 0.12619(8) 0.06994(7) 0.0152(3) Uani 1 1 d .
C22 C 0.10378(19) 0.17407(10) 0.03549(8) 0.0205(4) Uani 1 1 d .
H22 H 0.0725 0.2127 0.0435 0.025 Uiso 1 1 calc R
C23 C 0.1772(2) 0.16618(12) -0.01049(9) 0.0274(4) Uani 1 1 d .
H23 H 0.1959 0.1994 -0.0331 0.033 Uiso 1 1 calc R
C24 C 0.2231(2) 0.11005(12) -0.02352(9) 0.0304(5) Uani 1 1 d .
H24 H 0.2741 0.1050 -0.0545 0.036 Uiso 1 1 calc R
C25 C 0.1942(2) 0.06157(11) 0.00885(9) 0.0266(4) Uani 1 1 d .
H25 H 0.2246 0.0230 0.0000 0.032 Uiso 1 1 calc R
C26 C 0.11975(18) 0.06940(9) 0.05477(8) 0.0184(3) Uani 1 1 d .
C27 C 0.08225(18) 0.02031(8) 0.09006(8) 0.0174(3) Uani 1 1 d .
C28 C 0.1021(2) -0.04036(9) 0.08016(10) 0.0259(4) Uani 1 1 d .
H28 H 0.1456 -0.0526 0.0486 0.031 Uiso 1 1 calc R
C29 C 0.0587(2) -0.08207(9) 0.11616(12) 0.0308(5) Uani 1 1 d .
H29 H 0.0715 -0.1233 0.1095 0.037 Uiso 1 1 calc R
C30 C -0.0038(2) -0.06372(9) 0.16230(11) 0.0288(5) Uani 1 1 d .
H30 H -0.0338 -0.0920 0.1878 0.035 Uiso 1 1 calc R
C31 C -0.0217(2) -0.00350(8) 0.17053(9) 0.0207(4) Uani 1 1 d .
H31 H -0.0646 0.0092 0.2021 0.025 Uiso 1 1 calc R

loop_
_atom_site_aniso_label
_atom_site_aniso_U_11
_atom_site_aniso_U_22
_atom_site_aniso_U_33
_atom_site_aniso_U_23
_atom_site_aniso_U_13
_atom_site_aniso_U_12
Ir 0.00974(3) 0.01125(3) 0.01016(3) -0.00075(2) -0.00085(2) 0.00097(2)
F1 0.0263(7) 0.0221(6) 0.0536(9) -0.0158(6) 0.0074(6) -0.0013(5)
F2 0.0445(9) 0.0339(8) 0.0667(12) -0.0135(8) -0.0396(9) -0.0003(7)
F3 0.0494(10) 0.0363(8) 0.0509(10) -0.0140(7) 0.0234(8) -0.0262(7)
F4 0.0750(14) 0.0510(11) 0.0460(10) 0.0236(8) -0.0041(9) 0.0291(10)
F5 0.1065(19) 0.0705(14) 0.0690(14) 0.0251(11) 0.0322(13) 0.0709(14)
F6 0.0723(15) 0.0183(8) 0.272(4) 0.0286(15) -0.104(2) -0.0065(9)
O 0.0109(5) 0.0206(6) 0.0115(5) 0.0016(4) -0.0001(4) 0.0014(4)
N1 0.0086(5) 0.0126(6) 0.0119(5) -0.0010(5) -0.0016(4) 0.0001(5)
N2 0.0144(6) 0.0128(6) 0.0135(6) 0.0007(5) -0.0007(5) -0.0001(5)
N3 0.0124(6) 0.0146(6) 0.0181(7) -0.0025(5) -0.0019(5) 0.0016(5)
C1 0.0098(6) 0.0106(6) 0.0125(6) 0.0001(5) -0.0008(5) 0.0011(5)
C2 0.0093(6) 0.0148(7) 0.0110(6) 0.0017(5) -0.0004(5) 0.0016(5)
C3 0.0133(7) 0.0140(7) 0.0172(7) -0.0010(6) -0.0006(6) 0.0003(6)
C4 0.0125(7) 0.0162(7) 0.0157(7) -0.0015(6) -0.0002(6) -0.0004(6)
C5 0.0063(6) 0.0340(10) 0.0153(7) 0.0007(7) 0.0024(5) -0.0023(6)
C6 0.0146(8) 0.0157(8) 0.0234(9) 0.0024(6) -0.0039(6) 0.0039(6)
C7 0.0138(7) 0.0148(7) 0.0219(8) 0.0025(6) -0.0039(6) 0.0005(6)
C8 0.0150(8) 0.0226(9) 0.0266(9) -0.0063(7) -0.0040(7) -0.0014(7)
C9 0.0263(11) 0.0216(10) 0.0482(14) 0.0046(9) -0.0137(10) 0.0049(8)
C10 0.0122(6) 0.0174(7) 0.0093(6) -0.0013(6) 0.0005(5) 0.0018(6)
C11 0.0172(8) 0.0207(8) 0.0169(8) -0.0040(6) -0.0012(6) -0.0017(6)
C12 0.0172(8) 0.0313(10) 0.0181(8) -0.0053(7) -0.0033(7) -0.0061(7)
C13 0.0143(8) 0.0379(11) 0.0166(8) 0.0011(8) -0.0043(6) -0.0014(7)
C14 0.0163(8) 0.0278(9) 0.0156(8) 0.0043(7) -0.0013(6) 0.0036(7)
C15 0.0130(7) 0.0188(8) 0.0124(7) 0.0013(6) 0.0002(6) 0.0020(6)
C16 0.0140(7) 0.0151(7) 0.0134(7) 0.0022(5) 0.0015(6) 0.0023(6)
C17 0.0222(9) 0.0163(8) 0.0250(9) 0.0034(7) 0.0007(7) 0.0050(7)
C18 0.0331(11) 0.0127(8) 0.0368(12) 0.0010(8) 0.0002(9) 0.0023(7)
C19 0.0311(11) 0.0153(8) 0.0348(11) -0.0028(8) -0.0036(9) -0.0029(8)
C20 0.0213(9) 0.0149(8) 0.0228(9) -0.0011(6) -0.0041(7) -0.0012(6)
C21 0.0116(6) 0.0213(8) 0.0121(6) -0.0019(6) -0.0018(5) 0.0005(6)
C22 0.0169(8) 0.0278(9) 0.0166(8) 0.0036(7) 0.0001(6) 0.0003(7)
C23 0.0210(9) 0.0446(13) 0.0166(8) 0.0042(8) 0.0016(7) -0.0051(9)
C24 0.0233(10) 0.0519(14) 0.0167(8) -0.0067(9) 0.0050(7) -0.0032(9)
C25 0.0216(9) 0.0378(12) 0.0205(9) -0.0112(8) 0.0030(7) 0.0025(8)
C26 0.0141(8) 0.0254(9) 0.0153(8) -0.0069(6) -0.0008(6) 0.0019(6)
C27 0.0133(7) 0.0184(8) 0.0197(8) -0.0075(6) -0.0023(6) 0.0023(6)
C28 0.0195(9) 0.0207(9) 0.0371(11) -0.0128(8) 0.0011(8) 0.0039(7)
C29 0.0246(10) 0.0146(8) 0.0525(15) -0.0097(9) 0.0010(10) 0.0035(7)
C30 0.0282(11) 0.0139(8) 0.0440(13) 0.0015(8) 0.0019(9) 0.0009(7)
C31 0.0211(9) 0.0140(8) 0.0267(10) 0.0004(7) 0.0016(7) 0.0015(6)

loop_
_atom_type_symbol
_atom_type_description
_atom_type_scat_dispersion_real
_atom_type_scat_dispersion_imag
_atom_type_scat_source
C C 0.0033 0.0016 'International Tables Vol C Tables 4.2.6.8 and 6.1.1.4'
H H 0.0000 0.0000 'International Tables Vol C Tables 4.2.6.8 and 6.1.1.4'
N N 0.0061 0.0033 'International Tables Vol C Tables 4.2.6.8 and 6.1.1.4'
O O 0.0106 0.0060 'International Tables Vol C Tables 4.2.6.8 and 6.1.1.4'
F F 0.0171 0.0103 'International Tables Vol C Tables 4.2.6.8 and 6.1.1.4'
Ir Ir -1.4442 7.9887 'International Tables Vol C Tables 4.2.6.8 and 6.1.1.4'

loop_
_exptl_crystal_face_index_h
_exptl_crystal_face_index_k
_exptl_crystal_face_index_l
_exptl_crystal_face_perp_dist
0.00 0.00 -1.00 0.0430
0.00 0.00 1.00 0.0070
0.00 -1.00 0.00 0.0440
-1.00 2.00 -2.00 0.1150
2.00 1.00 1.00 0.1290
1.00 1.00 0.00 0.1290
-1.00 -1.00 0.00 0.1320
-2.00 2.00 -1.00 0.1330
2.00 -2.00 1.00 0.1200
0.00 1.00 0.00 0.0380
0.00 1.00 2.00 0.0060

loop_
_geom_angle_atom_site_label_1
_geom_angle_atom_site_label_2
_geom_angle_atom_site_label_3
_geom_angle
_geom_angle_site_symmetry_1
_geom_angle_site_symmetry_3
O Ir N1 74.70(5) . .
N2 Ir O 95.53(5) . .
N2 Ir N1 89.57(6) . .
N2 Ir N3 174.59(6) . .
N3 Ir O 88.17(5) . .
N3 Ir N1 95.23(6) . .
C10 Ir O 175.35(6) . .
C10 Ir N1 107.35(6) . .
C10 Ir N2 80.40(7) . .
C10 Ir N3 95.75(7) . .
C10 Ir C21 85.54(7) . .
C21 Ir O 92.65(6) . .
C21 Ir N1 166.84(6) . .
C21 Ir N2 95.32(7) . .
C21 Ir N3 80.53(7) . .
C1 O Ir 113.75(10) . .
N1 N1 Ir 113.54(13) 2 .
C1 N1 Ir 134.03(11) 2 .
C1 N1 N1 112.04(16) 2 2
C16 N2 Ir 116.02(12) . .
C20 N2 Ir 124.21(13) . .
C20 N2 C16 119.77(16) . .
C27 N3 Ir 115.78(13) . .
C31 N3 Ir 124.62(13) . .
C31 N3 C27 119.57(16) . .
O C1 N1 125.79(14) . 2
O C1 C2 116.02(14) . .
N1 C1 C2 118.18(14) 2 .
C3 C2 C1 121.31(15) . .
C3 C2 C7 119.54(15) . .
C7 C2 C1 119.03(15) . .
C2 C3 C4 120.09(16) . .
C3 C4 C5 121.90(16) . .
C3 C4 C8 118.83(16) . .
C5 C4 C8 119.24(16) . .
C4 C5 C6 116.87(16) . .
C5 C6 C9 118.95(17) . .
C7 C6 C5 121.90(17) . .
C7 C6 C9 119.15(18) . .
C6 C7 C2 119.69(17) . .
F1 C8 F3 105.29(18) . .
F1 C8 C4 111.83(16) . .
F2 C8 F1 107.36(18) . .
F2 C8 F3 106.05(19) . .
F2 C8 C4 113.38(18) . .
F3 C8 C4 112.39(17) . .
F4 C9 F5 103.5(2) . .
F4 C9 C6 113.5(2) . .
F5 C9 C6 112.4(2) . .
F6 C9 F4 106.0(3) . .
F6 C9 F5 107.7(3) . .
F6 C9 C6 112.99(19) . .
C11 C10 Ir 128.81(14) . .
C11 C10 C15 116.43(16) . .
C15 C10 Ir 114.63(12) . .
C12 C11 C10 121.48(18) . .
C11 C12 C13 121.00(18) . .
C14 C13 C12 119.37(17) . .
C13 C14 C15 119.78(19) . .
C10 C15 C16 114.58(15) . .
C14 C15 C10 121.93(17) . .
C14 C15 C16 123.45(17) . .
N2 C16 C15 113.97(15) . .
N2 C16 C17 119.92(17) . .
C17 C16 C15 126.10(17) . .
C18 C17 C16 120.23(18) . .
C17 C18 C19 119.09(19) . .
C20 C19 C18 118.7(2) . .
N2 C20 C19 122.28(19) . .
C22 C21 Ir 128.72(14) . .
C22 C21 C26 117.02(17) . .
C26 C21 Ir 114.11(13) . .
C23 C22 C21 121.3(2) . .
C24 C23 C22 120.5(2) . .
C25 C24 C23 119.68(19) . .
C24 C25 C26 119.8(2) . .
C21 C26 C27 115.27(16) . .
C25 C26 C21 121.6(2) . .
C25 C26 C27 123.10(19) . .
N3 C27 C26 113.94(16) . .
N3 C27 C28 120.03(19) . .
C28 C27 C26 126.00(18) . .
C29 C28 C27 119.9(2) . .
C28 C29 C30 119.56(19) . .
C31 C30 C29 118.8(2) . .
N3 C31 C30 122.2(2) . .

loop_
_geom_bond_atom_site_label_1
_geom_bond_atom_site_label_2
_geom_bond_distance
_geom_bond_site_symmetry_2
Ir O 2.1442(12) .
Ir N1 2.1742(14) .
Ir N2 2.0324(15) .
Ir N3 2.0435(15) .
Ir C10 1.9999(16) .
Ir C21 2.0057(17) .
F1 C8 1.338(2) .
F2 C8 1.319(2) .
F3 C8 1.340(3) .
F4 C9 1.314(3) .
F5 C9 1.322(3) .
F6 C9 1.303(3) .
O C1 1.2806(19) .
N1 N1 1.440(3) 2
N1 C1 1.313(2) 2
N2 C16 1.365(2) .
N2 C20 1.345(2) .
N3 C27 1.361(2) .
N3 C31 1.347(3) .
C1 N1 1.313(2) 2
C1 C2 1.490(2) .
C2 C3 1.384(2) .
C2 C7 1.393(2) .
C3 C4 1.388(2) .
C4 C5 1.394(3) .
C4 C8 1.496(3) .
C5 C6 1.403(3) .
C6 C7 1.387(3) .
C6 C9 1.499(3) .
C10 C11 1.405(2) .
C10 C15 1.416(2) .
C11 C12 1.388(3) .
C12 C13 1.388(3) .
C13 C14 1.386(3) .
C14 C15 1.400(2) .
C15 C16 1.458(3) .
C16 C17 1.392(3) .
C17 C18 1.381(3) .
C18 C19 1.393(3) .
C19 C20 1.380(3) .
C21 C22 1.400(3) .
C21 C26 1.412(3) .
C22 C23 1.396(3) .
C23 C24 1.390(4) .
C24 C25 1.382(4) .
C25 C26 1.401(3) .
C26 C27 1.459(3) .
C27 C28 1.401(3) .
C28 C29 1.372(4) .
C29 C30 1.385(4) .
C30 C31 1.382(3) .
